data_1539918
loop_
_publ_author_name
'Butikova, I.K.'
'Shepelev, Yu.F.'
'Smolin, Yu.I.'

_publ_section_title
;
 Crystal structure of Ag-ion-exchange modification of X-zeolite
;
_journal_name_full Kristallografiya
_journal_page_first 1136
_journal_page_last 1140
_journal_volume 34
_journal_year 1989
_chemical_formula_sum 'Ag74.24 Al91.5 H174.74 O462.72 Si100.5'
_chemical_name_systematic 'Ag74.24 H17.3 Si100.5 Al91.5 O384 (H2 O)78.72'
_space_group_IT_number 203
_symmetry_space_group_name_Hall '-F 2uv 2vw 3'
_symmetry_space_group_name_H-M 'F d -3 :2'
_cell_angle_alpha 90
_cell_angle_beta 90
_cell_angle_gamma 90
_cell_formula_units_Z 1
_cell_length_a 25.02
_cell_length_b 25.02
_cell_length_c 25.02
_cell_volume 15662.530
_citation_journal_id_ASTM KRISAJ
_cod_data_source_file Butikova_KRISAJ_1989_1899.cif
_cod_data_source_block H174.74Ag74.24Al91.5O462.72Si100.5
_cod_original_cell_volume 15662.53
_cod_original_formula_sum 'H174.74 Ag74.24 Al91.5 O462.72 Si100.5'
_cod_database_code 1539918

loop_
_symmetry_equiv_pos_as_xyz
x,y,z
-x+1/4,-y+1/4,z
x,-y+1/4,-z+1/4
-x+1/4,y,-z+1/4
z,x,y
-z+1/4,-x+1/4,y
z,-x+1/4,-y+1/4
-z+1/4,x,-y+1/4
y,z,x
y,-z+1/4,-x+1/4
-y+1/4,z,-x+1/4
-y+1/4,-z+1/4,x
-x,-y,-z
x-1/4,y-1/4,-z
-x,y-1/4,z-1/4
x-1/4,-y,z-1/4
-z,-x,-y
z-1/4,x-1/4,-y
-z,x-1/4,y-1/4
z-1/4,-x,y-1/4
-y,-z,-x
-y,z-1/4,x-1/4
y-1/4,-z,x-1/4
y-1/4,z-1/4,-x
x,y+1/2,z+1/2
-x+1/4,-y+3/4,z+1/2
x,-y+3/4,-z+3/4
-x+1/4,y+1/2,-z+3/4
z,x+1/2,y+1/2
-z+1/4,-x+3/4,y+1/2
z,-x+3/4,-y+3/4
-z+1/4,x+1/2,-y+3/4
y,z+1/2,x+1/2
y,-z+3/4,-x+3/4
-y+1/4,z+1/2,-x+3/4
-y+1/4,-z+3/4,x+1/2
-x,-y+1/2,-z+1/2
x-1/4,y+1/4,-z+1/2
-x,y+1/4,z+1/4
x-1/4,-y+1/2,z+1/4
-z,-x+1/2,-y+1/2
z-1/4,x+1/4,-y+1/2
-z,x+1/4,y+1/4
z-1/4,-x+1/2,y+1/4
-y,-z+1/2,-x+1/2
-y,z+1/4,x+1/4
y-1/4,-z+1/2,x+1/4
y-1/4,z+1/4,-x+1/2
x+1/2,y,z+1/2
-x+3/4,-y+1/4,z+1/2
x+1/2,-y+1/4,-z+3/4
-x+3/4,y,-z+3/4
z+1/2,x,y+1/2
-z+3/4,-x+1/4,y+1/2
z+1/2,-x+1/4,-y+3/4
-z+3/4,x,-y+3/4
y+1/2,z,x+1/2
y+1/2,-z+1/4,-x+3/4
-y+3/4,z,-x+3/4
-y+3/4,-z+1/4,x+1/2
-x+1/2,-y,-z+1/2
x+1/4,y-1/4,-z+1/2
-x+1/2,y-1/4,z+1/4
x+1/4,-y,z+1/4
-z+1/2,-x,-y+1/2
z+1/4,x-1/4,-y+1/2
-z+1/2,x-1/4,y+1/4
z+1/4,-x,y+1/4
-y+1/2,-z,-x+1/2
-y+1/2,z-1/4,x+1/4
y+1/4,-z,x+1/4
y+1/4,z-1/4,-x+1/2
x+1/2,y+1/2,z
-x+3/4,-y+3/4,z
x+1/2,-y+3/4,-z+1/4
-x+3/4,y+1/2,-z+1/4
z+1/2,x+1/2,y
-z+3/4,-x+3/4,y
z+1/2,-x+3/4,-y+1/4
-z+3/4,x+1/2,-y+1/4
y+1/2,z+1/2,x
y+1/2,-z+3/4,-x+1/4
-y+3/4,z+1/2,-x+1/4
-y+3/4,-z+3/4,x
-x+1/2,-y+1/2,-z
x+1/4,y+1/4,-z
-x+1/2,y+1/4,z-1/4
x+1/4,-y+1/2,z-1/4
-z+1/2,-x+1/2,-y
z+1/4,x+1/4,-y
-z+1/2,x+1/4,y-1/4
z+1/4,-x+1/2,y-1/4
-y+1/2,-z+1/2,-x
-y+1/2,z+1/4,x-1/4
y+1/4,-z+1/2,x-1/4
y+1/4,z+1/4,-x

loop_
_atom_site_label
_atom_site_type_symbol
_atom_site_fract_x
_atom_site_fract_y
_atom_site_fract_z
_atom_site_occupancy
_atom_site_U_iso_or_equiv
Ag5 Ag+1 0.727 0.324 0.081 0.05 0.0
Si1 Si+4 -0.0533 0.1247 0.0349 1 0.0
Ag4 Ag+1 0.2394 0.2394 0.2394 0.87 0.0
O5 O-2 0.588 0.321 0.093 0.39 0.0
Ag2 Ag+1 0.0679 0.0679 0.0679 0.62 0.0
Al1 Al+3 -0.0539 0.0369 0.1235 0.953 0.0
O6 O-2 0.861 0.31 0.071 0.2 0.0
O2 O-2 -0.0027 -0.0044 0.1443 1 0.0
Ag3 Ag+1 0.202 0.202 0.202 0.1 0.0
Si2 Si+4 -0.0539 0.0369 0.1235 0.047 0.0
O7 O-2 0.79 0.139 0.032 0.23 0.0
O1 O-2 -0.1097 0.0002 0.1047 1 0.0
Ag1 Ag+1 0 0 0 0.86 0.0
Ag6 Ag+1 0.443 0.013 0.094 0.05 0.0
O3 O-2 -0.0325 0.0723 0.067 1 0.0
O4 O-2 -0.0707 0.0786 0.1751 1 0.0
